data_4122614
loop_
_publ_author_name
'Bair, Joseph S.'
'Schramm, York'
'Sergeev, Alexey G.'
'Clot, Eric'
'Eisenstein, Odile'
'Hartwig, John F.'

_publ_section_title
;
 Linear-selective hydroarylation of unactivated terminal and internal
 olefins with trifluoromethyl-substituted arenes.
;
_journal_issue 38
_journal_name_full 'Journal of the American Chemical Society'
_journal_page_first 13098
_journal_page_last 13101
_journal_paper_doi 10.1021/ja505579f
_journal_volume 136
_journal_year 2014
_chemical_formula_sum 'C41 H56 N2 Ni'
_chemical_formula_weight 635.58
_chemical_name_systematic
; 
 Compound 24 
;
_space_group.centring_type P

_space_group_crystal_system monoclinic
_space_group_IT_number 14
_space_group_name_Hall '-P 2yn'
_space_group_name_H-M_alt 'P 1 21/n 1'
_symmetry_space_group_name_Hall '-P 2yn'
_symmetry_space_group_name_H-M 'P 1 21/n 1'
_atom_sites_solution_hydrogens geom
_atom_sites_solution_primary iterative
_atom_sites_solution_secondary difmap
_audit_creation_method SHELXL-2012
_cell_angle_alpha 90
_cell_angle_beta 92.482(3)
_cell_angle_gamma 90
_cell_formula_units_Z 4
_cell_length_a 12.8592(8)
_cell_length_b 16.5264(10)
_cell_length_c 16.6726(10)
_cell_measurement_reflns_used 9960
_cell_measurement_temperature 100(2)
_cell_measurement_theta_max 25.35
_cell_measurement_theta_min 2.31
_cell_volume 3539.9(4)
_computing_cell_refinement 'Bruker SAINT'
_computing_data_collection 'Bruker APEX2'
_computing_data_reduction 'Bruker SAINT'
_computing_molecular_graphics ORTEP-32
_computing_publication_material WinGX
_computing_structure_refinement SHELXL-2012
_computing_structure_solution SHELXT
_diffrn_ambient_temperature 100(2)
_diffrn_detector_area_resol_mean 8.366
_diffrn_measured_fraction_theta_full 1.000
_diffrn_measured_fraction_theta_max 1.000
_diffrn_measurement_device_type 'Bruker APEX-II CCD'
_diffrn_measurement_method 'phi and omega scans'
_diffrn_radiation_type MoK\a
_diffrn_radiation_wavelength 0.71073
_diffrn_reflns_av_R_equivalents 0.0452
_diffrn_reflns_av_unetI/netI 0.0302
_diffrn_reflns_Laue_measured_fraction_full 1.000
_diffrn_reflns_Laue_measured_fraction_max 1.000
_diffrn_reflns_limit_h_max 15
_diffrn_reflns_limit_h_min -15
_diffrn_reflns_limit_k_max 19
_diffrn_reflns_limit_k_min -19
_diffrn_reflns_limit_l_max 20
_diffrn_reflns_limit_l_min -20
_diffrn_reflns_number 42351
_diffrn_reflns_point_group_measured_fraction_full 1.000
_diffrn_reflns_point_group_measured_fraction_max 1.000
_diffrn_reflns_theta_full 25.000
_diffrn_reflns_theta_max 25.367
_diffrn_reflns_theta_min 1.736
_diffrn_source 'microfocus sealed tube'
_exptl_absorpt_coefficient_mu 0.578
_exptl_absorpt_correction_T_max 0.929
_exptl_absorpt_correction_T_min 0.836
_exptl_absorpt_correction_type multi-scan
_exptl_absorpt_process_details SADABS
_exptl_crystal_colour colorless
_exptl_crystal_density_diffrn 1.193
_exptl_crystal_description blade
_exptl_crystal_F_000 1376
_exptl_crystal_size_max 0.080
_exptl_crystal_size_mid 0.040
_exptl_crystal_size_min 0.020
_refine_diff_density_max 0.395
_refine_diff_density_min -0.282
_refine_diff_density_rms 0.050
_refine_ls_extinction_method none
_refine_ls_goodness_of_fit_ref 1.038
_refine_ls_hydrogen_treatment constr
_refine_ls_matrix_type full
_refine_ls_number_parameters 405
_refine_ls_number_reflns 6491
_refine_ls_number_restraints 0
_refine_ls_restrained_S_all 1.038
_refine_ls_R_factor_all 0.0399
_refine_ls_R_factor_gt 0.0309
_refine_ls_shift/su_max 0.002
_refine_ls_shift/su_mean 0.000
_refine_ls_structure_factor_coef Fsqd
_refine_ls_weighting_details
; 
 w=1/[\s^2^(Fo^2^)+(0.0188P)^2^+3.0775P] 
 where P=(Fo^2^+2Fc^2^)/3 
;
_refine_ls_weighting_scheme calc
_refine_ls_wR_factor_gt 0.0661
_refine_ls_wR_factor_ref 0.0704
_reflns_Friedel_coverage 0.000
_reflns_number_gt 5521
_reflns_number_total 6491
_reflns_threshold_expression 'I > 2\s(I)'
_cod_data_source_file ja505579f_si_003.cif
_cod_data_source_block Compound_24
_cod_depositor_comments
;Adding full bibliography for 4122614.cif.

The following automatic conversions were performed:

'_space_group.centring_type' value 'primitive' was replaced with the
value 'P' as specified in the replacement file
'/home/antanas/src/cod-tools/trunk/data/replacement-values/replacement_values.lst'.

Automatic conversion script
Id: cif_fix_values 5642 2017-10-24 12:04:52Z antanas 
;
_cod_database_code 4122614
_shelx_space_group_comment
; 
The symmetry employed for this shelxl refinement is uniquely defined 
by the following loop, which should always be used as a source of 
symmetry information in preference to the above space-group names. 
They are only intended as comments. 
;
_shelx_estimated_absorpt_t_min 0.955
_shelx_estimated_absorpt_t_max 0.989
_shelxl_version_number 2012-9

loop_
_space_group_symop_operation_xyz
'x, y, z'
'-x+1/2, y+1/2, -z+1/2'
'-x, -y, -z'
'x-1/2, -y-1/2, z-1/2'

loop_
_atom_site_label
_atom_site_type_symbol
_atom_site_fract_x
_atom_site_fract_y
_atom_site_fract_z
_atom_site_U_iso_or_equiv
_atom_site_adp_type
_atom_site_occupancy
_atom_site_site_symmetry_order
_atom_site_calc_flag
_atom_site_refinement_flags_posn
_atom_site_refinement_flags_adp
C1 C 0.68804(12) 0.20197(10) 0.79056(9) 0.0105(3) Uani 1 1 d . .
C2 C 0.72774(13) 0.33756(11) 0.78518(10) 0.0145(4) Uani 1 1 d . .
H2 H 0.7224 0.3944 0.7923 0.017 Uiso 1 1 calc R U
C3 C 0.80460(13) 0.29793(11) 0.75049(10) 0.0145(4) Uani 1 1 d . .
H3 H 0.8642 0.3213 0.7280 0.017 Uiso 1 1 calc R U
C4 C 0.55579(13) 0.30217(10) 0.83549(10) 0.0114(4) Uani 1 1 d . .
C5 C 0.47892(13) 0.32057(10) 0.77587(10) 0.0134(4) Uani 1 1 d . .
C6 C 0.38271(14) 0.34633(11) 0.80121(11) 0.0182(4) Uani 1 1 d . .
H6 H 0.3290 0.3592 0.7624 0.022 Uiso 1 1 calc R U
C7 C 0.36405(14) 0.35346(12) 0.88183(11) 0.0211(4) Uani 1 1 d . .
H7 H 0.2980 0.3716 0.8979 0.025 Uiso 1 1 calc R U
C8 C 0.44102(14) 0.33430(11) 0.93930(11) 0.0194(4) Uani 1 1 d . .
H8 H 0.4269 0.3393 0.9945 0.023 Uiso 1 1 calc R U
C9 C 0.53898(14) 0.30788(11) 0.91772(10) 0.0142(4) Uani 1 1 d . .
C10 C 0.49766(14) 0.31270(11) 0.68668(10) 0.0160(4) Uani 1 1 d . .
H10 H 0.5548 0.2725 0.6805 0.019 Uiso 1 1 calc R U
C11 C 0.53325(15) 0.39341(12) 0.65168(11) 0.0228(4) Uani 1 1 d . .
H11A H 0.4795 0.4345 0.6588 0.034 Uiso 1 1 calc R U
H11B H 0.5448 0.3867 0.5943 0.034 Uiso 1 1 calc R U
H11C H 0.5982 0.4106 0.6796 0.034 Uiso 1 1 calc R U
C12 C 0.40164(15) 0.28228(12) 0.63794(11) 0.0233(4) Uani 1 1 d . .
H12A H 0.3737 0.2343 0.6640 0.035 Uiso 1 1 calc R U
H12B H 0.4213 0.2683 0.5835 0.035 Uiso 1 1 calc R U
H12C H 0.3485 0.3248 0.6352 0.035 Uiso 1 1 calc R U
C13 C 0.62358(15) 0.28652(11) 0.98081(10) 0.0188(4) Uani 1 1 d . .
H13 H 0.6659 0.2415 0.9590 0.023 Uiso 1 1 calc R U
C14 C 0.57959(17) 0.25730(13) 1.05986(11) 0.0271(5) Uani 1 1 d . .
H14A H 0.5472 0.3029 1.0869 0.041 Uiso 1 1 calc R U
H14B H 0.6361 0.2352 1.0946 0.041 Uiso 1 1 calc R U
H14C H 0.5273 0.2152 1.0485 0.041 Uiso 1 1 calc R U
C15 C 0.69667(17) 0.35835(13) 0.99779(12) 0.0286(5) Uani 1 1 d . .
H15A H 0.7279 0.3752 0.9479 0.043 Uiso 1 1 calc R U
H15B H 0.7518 0.3423 1.0370 0.043 Uiso 1 1 calc R U
H15C H 0.6571 0.4035 1.0193 0.043 Uiso 1 1 calc R U
C16 C 0.84567(13) 0.15445(10) 0.72021(10) 0.0128(4) Uani 1 1 d . .
C17 C 0.80880(13) 0.11172(11) 0.65184(10) 0.0151(4) Uani 1 1 d . .
C18 C 0.87395(15) 0.05263(11) 0.62235(11) 0.0198(4) Uani 1 1 d . .
H18 H 0.8506 0.0215 0.5772 0.024 Uiso 1 1 calc R U
C19 C 0.97196(15) 0.03796(12) 0.65709(12) 0.0228(4) Uani 1 1 d . .
H19 H 1.0146 -0.0031 0.6359 0.027 Uiso 1 1 calc R U
C20 C 1.00774(14) 0.08274(11) 0.72225(11) 0.0200(4) Uani 1 1 d . .
H20 H 1.0758 0.0732 0.7447 0.024 Uiso 1 1 calc R U
C21 C 0.94545(13) 0.14207(11) 0.75592(11) 0.0154(4) Uani 1 1 d . .
C22 C 0.70354(14) 0.13110(11) 0.61014(10) 0.0174(4) Uani 1 1 d . .
H22 H 0.6511 0.1340 0.6526 0.021 Uiso 1 1 calc R U
C23 C 0.70502(15) 0.21406(12) 0.56853(11) 0.0219(4) Uani 1 1 d . .
H23A H 0.7256 0.2558 0.6079 0.033 Uiso 1 1 calc R U
H23B H 0.6355 0.2263 0.5454 0.033 Uiso 1 1 calc R U
H23C H 0.7550 0.2130 0.5258 0.033 Uiso 1 1 calc R U
C24 C 0.66610(16) 0.06676(13) 0.54957(11) 0.0256(5) Uani 1 1 d . .
H24A H 0.7136 0.0647 0.5052 0.038 Uiso 1 1 calc R U
H24B H 0.5959 0.0804 0.5286 0.038 Uiso 1 1 calc R U
H24C H 0.6648 0.0139 0.5761 0.038 Uiso 1 1 calc R U
C25 C 0.98744(14) 0.19035(11) 0.82787(11) 0.0186(4) Uani 1 1 d . .
H25 H 0.9288 0.2226 0.8491 0.022 Uiso 1 1 calc R U
C26 C 1.07233(15) 0.24960(13) 0.80334(13) 0.0283(5) Uani 1 1 d . .
H26A H 1.1314 0.2192 0.7835 0.042 Uiso 1 1 calc R U
H26B H 1.0956 0.2820 0.8500 0.042 Uiso 1 1 calc R U
H26C H 1.0442 0.2854 0.7609 0.042 Uiso 1 1 calc R U
C27 C 1.03128(15) 0.13585(13) 0.89573(12) 0.0247(4) Uani 1 1 d . .
H27A H 0.9778 0.0972 0.9109 0.037 Uiso 1 1 calc R U
H27B H 1.0521 0.1692 0.9423 0.037 Uiso 1 1 calc R U
H27C H 1.0920 0.1064 0.8774 0.037 Uiso 1 1 calc R U
C28 C 0.75100(13) 0.06292(10) 0.88439(10) 0.0127(4) Uani 1 1 d . .
H28 H 0.8171 0.0556 0.8558 0.015 Uiso 1 1 calc R U
C29 C 0.67531(13) 0.00163(11) 0.87648(10) 0.0123(4) Uani 1 1 d . .
H29 H 0.6919 -0.0458 0.8421 0.015 Uiso 1 1 calc R U
C30 C 0.64031(13) -0.01628(10) 0.96060(10) 0.0133(4) Uani 1 1 d . .
H30 H 0.5717 -0.0444 0.9637 0.016 Uiso 1 1 calc R U
C31 C 0.73420(14) -0.05859(11) 1.00523(11) 0.0164(4) Uani 1 1 d . .
H31A H 0.7144 -0.0801 1.0579 0.020 Uiso 1 1 calc R U
H31B H 0.7616 -0.1033 0.9728 0.020 Uiso 1 1 calc R U
C32 C 0.81507(14) 0.01098(11) 1.01572(11) 0.0168(4) Uani 1 1 d . .
H32A H 0.8309 0.0226 1.0732 0.020 Uiso 1 1 calc R U
H32B H 0.8805 -0.0026 0.9896 0.020 Uiso 1 1 calc R U
C33 C 0.75934(13) 0.08359(11) 0.97359(10) 0.0145(4) Uani 1 1 d . .
H33 H 0.7885 0.1382 0.9872 0.017 Uiso 1 1 calc R U
C34 C 0.64690(13) 0.06829(11) 0.99834(10) 0.0140(4) Uani 1 1 d . .
H34A H 0.6404 0.0674 1.0573 0.017 Uiso 1 1 calc R U
H34B H 0.5963 0.1068 0.9732 0.017 Uiso 1 1 calc R U
C35 C 0.48704(13) 0.04816(11) 0.82474(10) 0.0132(4) Uani 1 1 d . .
H35 H 0.4485 0.0564 0.8749 0.016 Uiso 1 1 calc R U
C36 C 0.48081(12) 0.11149(11) 0.76760(10) 0.0135(4) Uani 1 1 d . .
H36 H 0.4386 0.1601 0.7808 0.016 Uiso 1 1 calc R U
C37 C 0.45668(13) 0.07001(11) 0.68698(11) 0.0169(4) Uani 1 1 d . .
H37 H 0.4744 0.1017 0.6383 0.020 Uiso 1 1 calc R U
C38 C 0.34148(14) 0.04116(12) 0.68971(11) 0.0214(4) Uani 1 1 d . .
H38A H 0.2956 0.0854 0.7070 0.026 Uiso 1 1 calc R U
H38B H 0.3155 0.0209 0.6367 0.026 Uiso 1 1 calc R U
C39 C 0.34797(14) -0.02822(12) 0.75294(11) 0.0207(4) Uani 1 1 d . .
H39A H 0.3044 -0.0162 0.7990 0.025 Uiso 1 1 calc R U
H39B H 0.3257 -0.0805 0.7288 0.025 Uiso 1 1 calc R U
C40 C 0.46520(13) -0.02983(11) 0.77916(11) 0.0159(4) Uani 1 1 d . .
H40 H 0.4902 -0.0804 0.8066 0.019 Uiso 1 1 calc R U
C41 C 0.51389(14) -0.01117(11) 0.69862(10) 0.0172(4) Uani 1 1 d . .
H41A H 0.4946 -0.0512 0.6564 0.021 Uiso 1 1 calc R U
H41B H 0.5905 -0.0049 0.7036 0.021 Uiso 1 1 calc R U
N1 N 0.65746(10) 0.27948(9) 0.80880(8) 0.0106(3) Uani 1 1 d . .
N2 N 0.78034(10) 0.21572(9) 0.75372(8) 0.0115(3) Uani 1 1 d . .
Ni1 Ni 0.62505(2) 0.10224(2) 0.82011(2) 0.00998(7) Uani 1 1 d . .

loop_
_atom_site_aniso_label
_atom_site_aniso_U_11
_atom_site_aniso_U_22
_atom_site_aniso_U_33
_atom_site_aniso_U_23
_atom_site_aniso_U_13
_atom_site_aniso_U_12
C1 0.0097(8) 0.0144(9) 0.0071(8) 0.0005(7) -0.0028(6) 0.0019(7)
C2 0.0139(9) 0.0103(9) 0.0191(9) 0.0022(7) -0.0003(7) -0.0003(7)
C3 0.0114(9) 0.0118(9) 0.0203(9) 0.0046(7) 0.0015(7) -0.0017(7)
C4 0.0114(8) 0.0073(9) 0.0158(9) -0.0012(7) 0.0021(7) 0.0008(7)
C5 0.0144(9) 0.0095(9) 0.0164(9) 0.0000(7) 0.0004(7) -0.0001(7)
C6 0.0130(9) 0.0179(10) 0.0236(10) 0.0010(8) -0.0011(7) 0.0030(8)
C7 0.0138(9) 0.0222(11) 0.0279(11) -0.0008(9) 0.0083(8) 0.0037(8)
C8 0.0239(10) 0.0177(10) 0.0173(9) -0.0015(8) 0.0092(8) 0.0011(8)
C9 0.0180(9) 0.0094(9) 0.0153(9) -0.0003(7) 0.0020(7) -0.0010(7)
C10 0.0153(9) 0.0175(10) 0.0152(9) 0.0004(7) 0.0000(7) 0.0054(8)
C11 0.0227(10) 0.0271(11) 0.0186(10) 0.0047(9) 0.0006(8) 0.0003(9)
C12 0.0272(11) 0.0221(11) 0.0200(10) 0.0012(8) -0.0063(8) 0.0015(9)
C13 0.0262(10) 0.0167(10) 0.0134(9) -0.0001(8) -0.0006(7) 0.0049(8)
C14 0.0458(13) 0.0219(11) 0.0139(10) 0.0004(8) 0.0034(9) 0.0094(10)
C15 0.0357(12) 0.0227(11) 0.0260(11) 0.0004(9) -0.0135(9) -0.0008(9)
C16 0.0149(9) 0.0102(9) 0.0141(9) 0.0049(7) 0.0074(7) 0.0017(7)
C17 0.0174(9) 0.0131(9) 0.0153(9) 0.0045(7) 0.0063(7) -0.0013(7)
C18 0.0269(10) 0.0135(10) 0.0198(10) 0.0007(8) 0.0098(8) -0.0016(8)
C19 0.0265(11) 0.0145(10) 0.0285(11) 0.0047(8) 0.0147(8) 0.0086(8)
C20 0.0152(9) 0.0186(10) 0.0268(10) 0.0101(8) 0.0073(8) 0.0062(8)
C21 0.0142(9) 0.0125(9) 0.0198(9) 0.0089(7) 0.0057(7) 0.0011(7)
C22 0.0165(9) 0.0225(10) 0.0135(9) -0.0016(8) 0.0039(7) -0.0002(8)
C23 0.0217(10) 0.0268(11) 0.0174(10) 0.0028(8) 0.0022(7) 0.0058(9)
C24 0.0287(11) 0.0326(12) 0.0156(10) -0.0042(9) 0.0040(8) -0.0052(9)
C25 0.0144(9) 0.0179(10) 0.0232(10) 0.0048(8) -0.0008(7) 0.0032(8)
C26 0.0247(11) 0.0219(11) 0.0378(12) 0.0075(9) -0.0037(9) -0.0046(9)
C27 0.0200(10) 0.0258(11) 0.0277(11) 0.0081(9) -0.0054(8) -0.0012(9)
C28 0.0103(8) 0.0126(9) 0.0152(9) 0.0030(7) 0.0007(7) 0.0031(7)
C29 0.0125(8) 0.0108(9) 0.0136(9) 0.0009(7) 0.0001(6) 0.0034(7)
C30 0.0125(9) 0.0120(9) 0.0154(9) 0.0026(7) 0.0010(7) -0.0006(7)
C31 0.0190(9) 0.0138(10) 0.0162(9) 0.0049(7) 0.0007(7) 0.0021(8)
C32 0.0157(9) 0.0177(10) 0.0169(9) 0.0031(8) -0.0022(7) 0.0011(8)
C33 0.0152(9) 0.0102(9) 0.0177(9) 0.0013(7) -0.0022(7) -0.0010(7)
C34 0.0154(9) 0.0152(10) 0.0112(8) 0.0016(7) -0.0004(7) 0.0020(7)
C35 0.0076(8) 0.0162(10) 0.0159(9) 0.0001(7) 0.0014(6) -0.0014(7)
C36 0.0079(8) 0.0158(10) 0.0166(9) 0.0004(7) -0.0010(6) -0.0010(7)
C37 0.0156(9) 0.0195(10) 0.0155(9) 0.0024(8) -0.0013(7) -0.0042(8)
C38 0.0173(9) 0.0262(11) 0.0200(10) -0.0015(8) -0.0058(7) -0.0038(8)
C39 0.0159(9) 0.0232(11) 0.0227(10) -0.0019(8) -0.0017(8) -0.0070(8)
C40 0.0152(9) 0.0136(10) 0.0190(9) 0.0005(7) -0.0001(7) -0.0037(7)
C41 0.0179(9) 0.0173(10) 0.0162(9) -0.0047(8) -0.0008(7) -0.0041(8)
N1 0.0095(7) 0.0105(8) 0.0118(7) 0.0002(6) 0.0002(5) 0.0004(6)
N2 0.0102(7) 0.0096(8) 0.0147(7) 0.0017(6) 0.0012(5) 0.0016(6)
Ni1 0.00934(11) 0.00988(12) 0.01064(11) 0.00088(9) -0.00030(8) -0.00089(9)

loop_
_atom_type_symbol
_atom_type_description
_atom_type_scat_dispersion_real
_atom_type_scat_dispersion_imag
_atom_type_scat_source
C C 0.0033 0.0016 'International Tables Vol C Tables 4.2.6.8 and 6.1.1.4'
H H 0.0000 0.0000 'International Tables Vol C Tables 4.2.6.8 and 6.1.1.4'
N N 0.0061 0.0033 'International Tables Vol C Tables 4.2.6.8 and 6.1.1.4'
Ni Ni 0.3393 1.1124 'International Tables Vol C Tables 4.2.6.8 and 6.1.1.4'

loop_
_geom_angle_atom_site_label_1
_geom_angle_atom_site_label_2
_geom_angle_atom_site_label_3
_geom_angle
N1 C1 N2 101.80(14)
N1 C1 Ni1 128.09(12)
N2 C1 Ni1 129.78(13)
C3 C2 N1 106.65(16)
C3 C2 H2 126.7
N1 C2 H2 126.7
C2 C3 N2 106.83(15)
C2 C3 H3 126.6
N2 C3 H3 126.6
C9 C4 C5 122.99(15)
C9 C4 N1 119.86(15)
C5 C4 N1 117.11(14)
C6 C5 C4 117.35(16)
C6 C5 C10 120.21(16)
C4 C5 C10 122.45(15)
C7 C6 C5 121.06(17)
C7 C6 H6 119.5
C5 C6 H6 119.5
C6 C7 C8 120.35(17)
C6 C7 H7 119.8
C8 C7 H7 119.8
C7 C8 C9 121.31(17)
C7 C8 H8 119.3
C9 C8 H8 119.3
C8 C9 C4 116.94(16)
C8 C9 C13 121.39(16)
C4 C9 C13 121.67(15)
C5 C10 C12 112.82(15)
C5 C10 C11 111.09(15)
C12 C10 C11 109.29(15)
C5 C10 H10 107.8
C12 C10 H10 107.8
C11 C10 H10 107.8
C10 C11 H11A 109.5
C10 C11 H11B 109.5
H11A C11 H11B 109.5
C10 C11 H11C 109.5
H11A C11 H11C 109.5
H11B C11 H11C 109.5
C10 C12 H12A 109.5
C10 C12 H12B 109.5
H12A C12 H12B 109.5
C10 C12 H12C 109.5
H12A C12 H12C 109.5
H12B C12 H12C 109.5
C9 C13 C15 111.24(15)
C9 C13 C14 112.81(16)
C15 C13 C14 109.33(16)
C9 C13 H13 107.8
C15 C13 H13 107.8
C14 C13 H13 107.8
C13 C14 H14A 109.5
C13 C14 H14B 109.5
H14A C14 H14B 109.5
C13 C14 H14C 109.5
H14A C14 H14C 109.5
H14B C14 H14C 109.5
C13 C15 H15A 109.5
C13 C15 H15B 109.5
H15A C15 H15B 109.5
C13 C15 H15C 109.5
H15A C15 H15C 109.5
H15B C15 H15C 109.5
C17 C16 C21 122.68(16)
C17 C16 N2 119.00(15)
C21 C16 N2 118.29(15)
C18 C17 C16 116.90(17)
C18 C17 C22 121.43(16)
C16 C17 C22 121.64(16)
C19 C18 C17 121.75(18)
C19 C18 H18 119.1
C17 C18 H18 119.1
C20 C19 C18 120.17(17)
C20 C19 H19 119.9
C18 C19 H19 119.9
C19 C20 C21 121.04(17)
C19 C20 H20 119.5
C21 C20 H20 119.5
C20 C21 C16 117.38(17)
C20 C21 C25 119.64(16)
C16 C21 C25 122.98(16)
C17 C22 C24 113.70(16)
C17 C22 C23 111.35(15)
C24 C22 C23 109.38(15)
C17 C22 H22 107.4
C24 C22 H22 107.4
C23 C22 H22 107.4
C22 C23 H23A 109.5
C22 C23 H23B 109.5
H23A C23 H23B 109.5
C22 C23 H23C 109.5
H23A C23 H23C 109.5
H23B C23 H23C 109.5
C22 C24 H24A 109.5
C22 C24 H24B 109.5
H24A C24 H24B 109.5
C22 C24 H24C 109.5
H24A C24 H24C 109.5
H24B C24 H24C 109.5
C21 C25 C27 112.36(16)
C21 C25 C26 110.91(15)
C27 C25 C26 109.16(15)
C21 C25 H25 108.1
C27 C25 H25 108.1
C26 C25 H25 108.1
C25 C26 H26A 109.5
C25 C26 H26B 109.5
H26A C26 H26B 109.5
C25 C26 H26C 109.5
H26A C26 H26C 109.5
H26B C26 H26C 109.5
C25 C27 H27A 109.5
C25 C27 H27B 109.5
H27A C27 H27B 109.5
C25 C27 H27C 109.5
H27A C27 H27C 109.5
H27B C27 H27C 109.5
C29 C28 C33 105.77(14)
C29 C28 Ni1 69.20(9)
C33 C28 Ni1 117.92(12)
C29 C28 H28 117.8
C33 C28 H28 117.8
Ni1 C28 H28 117.8
C28 C29 C30 106.56(14)
C28 C29 Ni1 69.77(10)
C30 C29 Ni1 119.47(12)
C28 C29 H29 117.1
C30 C29 H29 117.1
Ni1 C29 H29 117.1
C29 C30 C34 100.82(14)
C29 C30 C31 105.90(13)
C34 C30 C31 100.68(14)
C29 C30 H30 115.8
C34 C30 H30 115.8
C31 C30 H30 115.8
C32 C31 C30 102.87(14)
C32 C31 H31A 111.2
C30 C31 H31A 111.2
C32 C31 H31B 111.2
C30 C31 H31B 111.2
H31A C31 H31B 109.1
C33 C32 C31 103.15(14)
C33 C32 H32A 111.1
C31 C32 H32A 111.1
C33 C32 H32B 111.1
C31 C32 H32B 111.1
H32A C32 H32B 109.1
C28 C33 C34 101.36(13)
C28 C33 C32 106.27(14)
C34 C33 C32 99.92(14)
C28 C33 H33 115.7
C34 C33 H33 115.7
C32 C33 H33 115.7
C30 C34 C33 94.33(13)
C30 C34 H34A 112.9
C33 C34 H34A 112.9
C30 C34 H34B 112.9
C33 C34 H34B 112.9
H34A C34 H34B 110.3
C36 C35 C40 106.70(15)
C36 C35 Ni1 70.52(9)
C40 C35 Ni1 120.54(12)
C36 C35 H35 116.5
C40 C35 H35 116.5
Ni1 C35 H35 116.5
C35 C36 C37 105.29(15)
C35 C36 Ni1 68.19(9)
C37 C36 Ni1 119.62(12)
C35 C36 H36 117.5
C37 C36 H36 117.5
Ni1 C36 H36 117.5
C36 C37 C41 101.67(14)
C36 C37 C38 105.57(14)
C41 C37 C38 100.34(15)
C36 C37 H37 115.7
C41 C37 H37 115.7
C38 C37 H37 115.7
C39 C38 C37 102.82(14)
C39 C38 H38A 111.2
C37 C38 H38A 111.2
C39 C38 H38B 111.2
C37 C38 H38B 111.2
H38A C38 H38B 109.1
C40 C39 C38 103.08(14)
C40 C39 H39A 111.1
C38 C39 H39A 111.1
C40 C39 H39B 111.1
C38 C39 H39B 111.1
H39A C39 H39B 109.1
C35 C40 C41 101.17(14)
C35 C40 C39 106.46(15)
C41 C40 C39 100.25(14)
C35 C40 H40 115.6
C41 C40 H40 115.6
C39 C40 H40 115.6
C40 C41 C37 94.27(14)
C40 C41 H41A 112.9
C37 C41 H41A 112.9
C40 C41 H41B 112.9
C37 C41 H41B 112.9
H41A C41 H41B 110.3
C1 N1 C2 112.64(14)
C1 N1 C4 125.34(14)
C2 N1 C4 121.06(14)
C1 N2 C3 112.07(14)
C1 N2 C16 125.70(14)
C3 N2 C16 122.22(14)
C1 Ni1 C35 141.78(7)
C1 Ni1 C29 134.85(7)
C35 Ni1 C29 83.06(7)
C1 Ni1 C28 94.33(7)
C35 Ni1 C28 122.20(7)
C29 Ni1 C28 41.04(7)
C1 Ni1 C36 102.37(7)
C35 Ni1 C36 41.28(7)
C29 Ni1 C36 122.48(7)
C28 Ni1 C36 163.26(7)

loop_
_geom_bond_atom_site_label_1
_geom_bond_atom_site_label_2
_geom_bond_distance
C1 N1 1.378(2)
C1 N2 1.379(2)
C1 Ni1 1.9105(17)
C2 C3 1.338(2)
C2 N1 1.387(2)
C2 H2 0.9500
C3 N2 1.395(2)
C3 H3 0.9500
C4 C9 1.400(2)
C4 C5 1.404(2)
C4 N1 1.448(2)
C5 C6 1.391(2)
C5 C10 1.522(2)
C6 C7 1.381(3)
C6 H6 0.9500
C7 C8 1.384(3)
C7 H7 0.9500
C8 C9 1.395(2)
C8 H8 0.9500
C9 C13 1.522(2)
C10 C12 1.533(2)
C10 C11 1.534(3)
C10 H10 1.0000
C11 H11A 0.9800
C11 H11B 0.9800
C11 H11C 0.9800
C12 H12A 0.9800
C12 H12B 0.9800
C12 H12C 0.9800
C13 C15 1.533(3)
C13 C14 1.535(3)
C13 H13 1.0000
C14 H14A 0.9800
C14 H14B 0.9800
C14 H14C 0.9800
C15 H15A 0.9800
C15 H15B 0.9800
C15 H15C 0.9800
C16 C17 1.406(2)
C16 C21 1.406(2)
C16 N2 1.444(2)
C17 C18 1.390(3)
C17 C22 1.529(2)
C18 C19 1.385(3)
C18 H18 0.9500
C19 C20 1.377(3)
C19 H19 0.9500
C20 C21 1.399(3)
C20 H20 0.9500
C21 C25 1.520(3)
C22 C24 1.530(3)
C22 C23 1.537(3)
C22 H22 1.0000
C23 H23A 0.9800
C23 H23B 0.9800
C23 H23C 0.9800
C24 H24A 0.9800
C24 H24B 0.9800
C24 H24C 0.9800
C25 C27 1.534(3)
C25 C26 1.535(3)
C25 H25 1.0000
C26 H26A 0.9800
C26 H26B 0.9800
C26 H26C 0.9800
C27 H27A 0.9800
C27 H27B 0.9800
C27 H27C 0.9800
C28 C29 1.407(2)
C28 C33 1.525(2)
C28 Ni1 2.0108(17)
C28 H28 1.0000
C29 C30 1.521(2)
C29 Ni1 2.0033(17)
C29 H29 1.0000
C30 C34 1.534(2)
C30 C31 1.556(2)
C30 H30 1.0000
C31 C32 1.555(3)
C31 H31A 0.9900
C31 H31B 0.9900
C32 C33 1.550(2)
C32 H32A 0.9900
C32 H32B 0.9900
C33 C34 1.542(2)
C33 H33 1.0000
C34 H34A 0.9900
C34 H34B 0.9900
C35 C36 1.415(2)
C35 C40 1.516(2)
C35 Ni1 1.9915(16)
C35 H35 1.0000
C36 C37 1.529(2)
C36 Ni1 2.0223(16)
C36 H36 1.0000
C37 C41 1.538(3)
C37 C38 1.559(2)
C37 H37 1.0000
C38 C39 1.557(3)
C38 H38A 0.9900
C38 H38B 0.9900
C39 C40 1.551(2)
C39 H39A 0.9900
C39 H39B 0.9900
C40 C41 1.537(2)
C40 H40 1.0000
C41 H41A 0.9900
C41 H41B 0.9900
